data_2023105
loop_
_publ_author_name
'Upmann, Daniel'
'Bockfeld, Dirk'
'Jones, Peter G.'
'T\^arcoveanu, Eliza'

_publ_section_title
;
 Crystal structures of fourteen halochalcogenylphosphonium
 tetrahalogenidoaurates(III)
;
_journal_coeditor_code YZ2053
_journal_issue 5
_journal_name_full 'Acta Crystallographica Section E Crystallographic Communications'
_journal_paper_doi 10.1107/S2056989024002780
_journal_volume 80
_journal_year 2024
_chemical_formula_iupac '(C12 H27 Br P S) [Au Br4]'
_chemical_formula_sum 'C12 H27 Au Br5 P S'
_chemical_formula_weight 830.88
_chemical_name_systematic
;
(Bromosulfanyl)tris(<i>tert</i>-butyl)phosphonium
tetrabromidoaurate(III)
;
_space_group_crystal_system triclinic
_space_group_IT_number 2
_space_group_name_Hall '-P 1'
_space_group_name_H-M_alt 'P -1'
_atom_sites_solution_hydrogens geom
_atom_sites_solution_primary direct
_atom_sites_solution_secondary difmap
_audit_creation_method SHELXL-2019/3
_cell_angle_alpha 70.909(4)
_cell_angle_beta 71.516(5)
_cell_angle_gamma 75.645(4)
_cell_formula_units_Z 2
_cell_length_a 10.2218(5)
_cell_length_b 10.8085(6)
_cell_length_c 11.1163(5)
_cell_measurement_reflns_used 12650
_cell_measurement_temperature 100(2)
_cell_measurement_theta_max 29.6070
_cell_measurement_theta_min 2.5190
_cell_volume 1086.39(10)
_computing_cell_refinement
;
CrysAlisPro, Version 1.171.36.28 (Rigaku OD, 2015)
;
_computing_data_collection
;
CrysAlisPro, Version 1.171.36.28 (Rigaku OD, 2015)
;
_computing_data_reduction
;
CrysAlisPro, Version 1.171.36.28 (Rigaku OD, 2015)
;
_computing_molecular_graphics
;
Bruker XP, Version 5.1 (Bruker, 1998)
;
_computing_publication_material
;
SHELXL-2019/3 (Sheldrick, 2015)
;
_computing_structure_refinement
;
SHELXL-2019/3 (Sheldrick, 2015)
;
_computing_structure_solution
;
SHELXS-97 (Sheldrick, 2008)
;
_diffrn_ambient_temperature 100(2)
_diffrn_detector_area_resol_mean 16.1419
_diffrn_measured_fraction_theta_full 0.989
_diffrn_measured_fraction_theta_max 0.988
_diffrn_measurement_device_type 'Oxford Diffraction Xcalibur, Eos'
_diffrn_measurement_method '\w scan'
_diffrn_radiation_type MoK\a
_diffrn_radiation_wavelength 0.71073
_diffrn_reflns_av_R_equivalents 0.0784
_diffrn_reflns_av_unetI/netI 0.0431
_diffrn_reflns_limit_h_max 14
_diffrn_reflns_limit_h_min -14
_diffrn_reflns_limit_k_max 15
_diffrn_reflns_limit_k_min -15
_diffrn_reflns_limit_l_max 15
_diffrn_reflns_limit_l_min -15
_diffrn_reflns_number 73343
_diffrn_reflns_theta_full 30.000
_diffrn_reflns_theta_max 30.032
_diffrn_reflns_theta_min 2.432
_diffrn_source 'Enhance (Mo) X-ray Source'
_exptl_absorpt_coefficient_mu 16.126
_exptl_absorpt_correction_T_max 1.00000
_exptl_absorpt_correction_T_min 0.28373
_exptl_absorpt_correction_type multi-scan
_exptl_absorpt_process_details
;
(CrysAlisPro; Rigaku OD, 2015)
;
_exptl_crystal_colour red
_exptl_crystal_density_diffrn 2.540
_exptl_crystal_density_method 'not measured'
_exptl_crystal_description plate
_exptl_crystal_F_000 768
_exptl_crystal_size_max 0.1
_exptl_crystal_size_mid 0.05
_exptl_crystal_size_min 0.002
_refine_diff_density_max 1.556
_refine_diff_density_min -1.673
_refine_ls_extinction_method none
_refine_ls_goodness_of_fit_ref 1.054
_refine_ls_hydrogen_treatment constr
_refine_ls_matrix_type full
_refine_ls_number_parameters 193
_refine_ls_number_reflns 6283
_refine_ls_number_restraints 0
_refine_ls_restrained_S_all 1.054
_refine_ls_R_factor_all 0.0486
_refine_ls_R_factor_gt 0.0316
_refine_ls_shift/su_max 0.001
_refine_ls_shift/su_mean 0.000
_refine_ls_structure_factor_coef Fsqd
_refine_ls_weighting_details 'w=1/[\s^2^(Fo^2^)+(0.0220P)^2^+3.2663P] where P=(Fo^2^+2Fc^2^)/3'
_refine_ls_weighting_scheme calc
_refine_ls_wR_factor_gt 0.0604
_refine_ls_wR_factor_ref 0.0659
_reflns_number_gt 5151
_reflns_number_total 6283
_reflns_threshold_expression 'I > 2\s(I)'
_cod_data_source_file yz2053.cif
_cod_data_source_block 20b
_cod_original_cell_volume 1086.40(10)
_cod_database_code 2023105
_shelx_space_group_comment
;
The symmetry employed for this shelxl refinement is uniquely defined
by the following loop, which should always be used as a source of
symmetry information in preference to the above space-group names.
They are only intended as comments.
;
_shelx_estimated_absorpt_t_min 0.295
_shelx_estimated_absorpt_t_max 0.968

loop_
_space_group_symop_operation_xyz
'x, y, z'
'-x, -y, -z'

loop_
_atom_site_type_symbol
_atom_site_label
_atom_site_fract_x
_atom_site_fract_y
_atom_site_fract_z
_atom_site_U_iso_or_equiv
_atom_site_adp_type
_atom_site_calc_flag
_atom_site_occupancy
_atom_site_disorder_assembly
_atom_site_disorder_group
Br Br1 0.59391(5) 0.25831(5) 0.21953(5) 0.02502(11) Uani d 1 . .
S S1 0.37937(12) 0.36541(12) 0.26091(12) 0.0198(2) Uani d 1 . .
P P1 0.25702(12) 0.25589(11) 0.22831(11) 0.0129(2) Uani d 1 . .
C C1 0.0812(5) 0.3286(5) 0.3233(5) 0.0188(10) Uani d 1 . .
C C2 0.3046(5) 0.0719(4) 0.3011(5) 0.0179(9) Uani d 1 . .
C C3 0.2756(5) 0.3022(5) 0.0457(5) 0.0192(10) Uani d 1 . .
C C11 -0.0398(5) 0.3020(5) 0.2854(5) 0.0219(10) Uani d 1 . .
H H11A -0.129199 0.337699 0.338052 0.033 Uiso calc 1 . .
H H11B -0.034135 0.206245 0.302280 0.033 Uiso calc 1 . .
H H11C -0.032962 0.345254 0.191639 0.033 Uiso calc 1 . .
C C12 0.0707(6) 0.4787(5) 0.2971(6) 0.0309(13) Uani d 1 . .
H H12A -0.023234 0.515415 0.341352 0.046 Uiso calc 1 . .
H H12B 0.088708 0.520700 0.202069 0.046 Uiso calc 1 . .
H H12C 0.139943 0.496006 0.331148 0.046 Uiso calc 1 . .
C C13 0.0652(5) 0.2691(6) 0.4720(5) 0.0259(11) Uani d 1 . .
H H13A 0.142733 0.285298 0.495774 0.039 Uiso calc 1 . .
H H13B 0.066141 0.173361 0.494761 0.039 Uiso calc 1 . .
H H13C -0.023518 0.310690 0.520411 0.039 Uiso calc 1 . .
C C21 0.1768(5) 0.0050(5) 0.3309(5) 0.0226(10) Uani d 1 . .
H H21A 0.201012 -0.090907 0.367185 0.034 Uiso calc 1 . .
H H21B 0.149103 0.022308 0.249514 0.034 Uiso calc 1 . .
H H21C 0.099153 0.040962 0.395162 0.034 Uiso calc 1 . .
C C22 0.3481(5) 0.0441(5) 0.4286(5) 0.0264(11) Uani d 1 . .
H H22A 0.271080 0.081219 0.492458 0.040 Uiso calc 1 . .
H H22B 0.430415 0.085125 0.409510 0.040 Uiso calc 1 . .
H H22C 0.370600 -0.051945 0.465301 0.040 Uiso calc 1 . .
C C23 0.4267(5) 0.0064(5) 0.2063(5) 0.0224(10) Uani d 1 . .
H H23A 0.508419 0.049850 0.182407 0.034 Uiso calc 1 . .
H H23B 0.399175 0.015713 0.126606 0.034 Uiso calc 1 . .
H H23C 0.450133 -0.087930 0.249799 0.034 Uiso calc 1 . .
C C31 0.2029(6) 0.2133(6) 0.0115(5) 0.0279(12) Uani d 1 . .
H H31A 0.104491 0.219770 0.061381 0.042 Uiso calc 1 . .
H H31B 0.249217 0.121068 0.034629 0.042 Uiso calc 1 . .
H H31C 0.208807 0.242862 -0.083038 0.042 Uiso calc 1 . .
C C32 0.2122(6) 0.4465(5) -0.0025(5) 0.0303(12) Uani d 1 . .
H H32A 0.251143 0.502660 0.026493 0.045 Uiso calc 1 . .
H H32B 0.110589 0.457207 0.033881 0.045 Uiso calc 1 . .
H H32C 0.233973 0.472570 -0.098945 0.045 Uiso calc 1 . .
C C33 0.4314(5) 0.2889(6) -0.0280(5) 0.0262(11) Uani d 1 . .
H H33A 0.440886 0.306298 -0.122386 0.039 Uiso calc 1 . .
H H33B 0.478203 0.198913 0.005595 0.039 Uiso calc 1 . .
H H33C 0.474297 0.353147 -0.014286 0.039 Uiso calc 1 . .
Au Au1 1.000000 0.000000 0.000000 0.01454(6) Uani d 1 . .
Br Br2 0.84988(5) -0.00379(5) 0.21819(5) 0.02579(12) Uani d 1 . .
Br Br3 1.16132(5) -0.18362(5) 0.09502(5) 0.02498(11) Uani d 1 . .
Au Au2 0.500000 0.500000 0.500000 0.01325(6) Uani d 1 . .
Br Br4 0.33104(5) 0.64083(5) 0.38216(5) 0.01821(10) Uani d 1 . .
Br Br5 0.66249(5) 0.65479(5) 0.37637(5) 0.02208(11) Uani d 1 . .

loop_
_atom_site_aniso_label
_atom_site_aniso_U_11
_atom_site_aniso_U_22
_atom_site_aniso_U_33
_atom_site_aniso_U_12
_atom_site_aniso_U_13
_atom_site_aniso_U_23
Br1 0.0131(2) 0.0355(3) 0.0279(3) -0.0051(2) -0.00249(19) -0.0123(2)
S1 0.0158(5) 0.0232(6) 0.0250(6) -0.0044(4) -0.0029(5) -0.0136(5)
P1 0.0119(5) 0.0133(5) 0.0146(6) -0.0015(4) -0.0029(4) -0.0063(5)
C1 0.016(2) 0.018(2) 0.023(2) -0.0006(18) -0.0034(19) -0.0105(19)
C2 0.016(2) 0.015(2) 0.020(2) -0.0020(17) -0.0024(18) -0.0027(18)
C3 0.021(2) 0.022(2) 0.015(2) -0.0061(19) -0.0047(18) -0.0031(19)
C11 0.015(2) 0.023(2) 0.027(3) 0.0004(19) -0.0067(19) -0.007(2)
C12 0.023(3) 0.023(3) 0.050(4) 0.002(2) -0.004(2) -0.023(3)
C13 0.018(2) 0.043(3) 0.021(2) -0.003(2) -0.0013(19) -0.019(2)
C21 0.019(2) 0.017(2) 0.029(3) -0.0045(19) -0.001(2) -0.007(2)
C22 0.023(3) 0.031(3) 0.020(2) -0.003(2) -0.010(2) 0.003(2)
C23 0.018(2) 0.013(2) 0.031(3) 0.0003(18) -0.002(2) -0.006(2)
C31 0.029(3) 0.042(3) 0.022(3) -0.017(2) -0.006(2) -0.013(2)
C32 0.031(3) 0.028(3) 0.026(3) -0.009(2) -0.013(2) 0.009(2)
C33 0.028(3) 0.040(3) 0.014(2) -0.012(2) -0.001(2) -0.010(2)
Au1 0.01328(12) 0.01668(12) 0.01528(12) -0.00202(9) -0.00327(9) -0.00712(9)
Br2 0.0187(2) 0.0374(3) 0.0170(2) 0.0015(2) -0.00159(18) -0.0091(2)
Br3 0.0238(3) 0.0246(2) 0.0239(2) 0.00549(19) -0.0082(2) -0.0081(2)
Au2 0.01221(11) 0.01496(12) 0.01321(11) -0.00114(9) -0.00191(9) -0.00671(9)
Br4 0.0150(2) 0.0181(2) 0.0208(2) 0.00057(17) -0.00566(17) -0.00558(18)
Br5 0.0208(2) 0.0268(2) 0.0195(2) -0.01088(19) -0.00610(18) -0.00133(19)

loop_
_atom_type_symbol
_atom_type_description
_atom_type_scat_dispersion_real
_atom_type_scat_dispersion_imag
_atom_type_scat_source
C C 0.0033 0.0016 'International Tables Vol C Tables 4.2.6.8 and 6.1.1.4'
H H 0.0000 0.0000 'International Tables Vol C Tables 4.2.6.8 and 6.1.1.4'
P P 0.1023 0.0942 'International Tables Vol C Tables 4.2.6.8 and 6.1.1.4'
S S 0.1246 0.1234 'International Tables Vol C Tables 4.2.6.8 and 6.1.1.4'
Br Br -0.2901 2.4595 'International Tables Vol C Tables 4.2.6.8 and 6.1.1.4'
Au Au -2.0133 8.8022 'International Tables Vol C Tables 4.2.6.8 and 6.1.1.4'

loop_
_geom_angle_atom_site_label_1
_geom_angle_atom_site_label_2
_geom_angle_atom_site_label_3
_geom_angle_site_symmetry_1
_geom_angle_site_symmetry_3
_geom_angle
_geom_angle_publ_flag
S1 Br1 Br2 . . 157.33(4) ?
P1 S1 Br1 . . 105.70(6) y
C3 P1 C2 . . 113.0(2) ?
C3 P1 C1 . . 113.2(2) ?
C2 P1 C1 . . 112.6(2) ?
C3 P1 S1 . . 107.74(16) ?
C2 P1 S1 . . 111.85(16) ?
C1 P1 S1 . . 97.27(15) ?
C12 C1 C13 . . 106.2(4) ?
C12 C1 C11 . . 109.0(4) ?
C13 C1 C11 . . 109.6(4) ?
C12 C1 P1 . . 110.8(3) ?
C13 C1 P1 . . 110.0(3) ?
C11 C1 P1 . . 111.2(3) ?
C22 C2 C21 . . 109.3(4) ?
C22 C2 C23 . . 107.4(4) ?
C21 C2 C23 . . 107.7(4) ?
C22 C2 P1 . . 111.0(3) ?
C21 C2 P1 . . 108.8(3) ?
C23 C2 P1 . . 112.6(3) ?
C32 C3 C33 . . 106.8(4) ?
C32 C3 C31 . . 109.0(4) ?
C33 C3 C31 . . 109.9(4) ?
C32 C3 P1 . . 110.4(4) ?
C33 C3 P1 . . 109.6(3) ?
C31 C3 P1 . . 111.0(3) ?
C1 C11 H11A . . 109.5 ?
C1 C11 H11B . . 109.5 ?
H11A C11 H11B . . 109.5 ?
C1 C11 H11C . . 109.5 ?
H11A C11 H11C . . 109.5 ?
H11B C11 H11C . . 109.5 ?
C1 C12 H12A . . 109.5 ?
C1 C12 H12B . . 109.5 ?
H12A C12 H12B . . 109.5 ?
C1 C12 H12C . . 109.5 ?
H12A C12 H12C . . 109.5 ?
H12B C12 H12C . . 109.5 ?
C1 C13 H13A . . 109.5 ?
C1 C13 H13B . . 109.5 ?
H13A C13 H13B . . 109.5 ?
C1 C13 H13C . . 109.5 ?
H13A C13 H13C . . 109.5 ?
H13B C13 H13C . . 109.5 ?
C2 C21 H21A . . 109.5 ?
C2 C21 H21B . . 109.5 ?
H21A C21 H21B . . 109.5 ?
C2 C21 H21C . . 109.5 ?
H21A C21 H21C . . 109.5 ?
H21B C21 H21C . . 109.5 ?
C2 C22 H22A . . 109.5 ?
C2 C22 H22B . . 109.5 ?
H22A C22 H22B . . 109.5 ?
C2 C22 H22C . . 109.5 ?
H22A C22 H22C . . 109.5 ?
H22B C22 H22C . . 109.5 ?
C2 C23 H23A . . 109.5 ?
C2 C23 H23B . . 109.5 ?
H23A C23 H23B . . 109.5 ?
C2 C23 H23C . . 109.5 ?
H23A C23 H23C . . 109.5 ?
H23B C23 H23C . . 109.5 ?
C3 C31 H31A . . 109.5 ?
C3 C31 H31B . . 109.5 ?
H31A C31 H31B . . 109.5 ?
C3 C31 H31C . . 109.5 ?
H31A C31 H31C . . 109.5 ?
H31B C31 H31C . . 109.5 ?
C3 C32 H32A . . 109.5 ?
C3 C32 H32B . . 109.5 ?
H32A C32 H32B . . 109.5 ?
C3 C32 H32C . . 109.5 ?
H32A C32 H32C . . 109.5 ?
H32B C32 H32C . . 109.5 ?
C3 C33 H33A . . 109.5 ?
C3 C33 H33B . . 109.5 ?
H33A C33 H33B . . 109.5 ?
C3 C33 H33C . . 109.5 ?
H33A C33 H33C . . 109.5 ?
H33B C33 H33C . . 109.5 ?
Br2 Au1 Br2 . 2_755 180.0 ?
Br2 Au1 Br3 . . 89.836(18) ?
Br2 Au1 Br3 2_755 . 90.164(18) ?
Br2 Au1 Br3 . 2_755 90.164(18) ?
Br2 Au1 Br3 2_755 2_755 89.836(18) ?
Br3 Au1 Br3 . 2_755 180.00(2) ?
Au1 Br2 Br1 . . 112.62(2) ?
Br4 Au2 Br4 2_666 . 180.0 ?
Br4 Au2 Br5 2_666 . 90.493(17) ?
Br4 Au2 Br5 . . 89.507(17) ?
Br4 Au2 Br5 2_666 2_666 89.507(17) ?
Br4 Au2 Br5 . 2_666 90.493(17) ?
Br5 Au2 Br5 . 2_666 180.0 ?

loop_
_geom_bond_atom_site_label_1
_geom_bond_atom_site_label_2
_geom_bond_site_symmetry_2
_geom_bond_distance
_geom_bond_publ_flag
S1 P1 . 2.0973(16) y
Br1 S1 . 2.1934(13) y
Br1 Br2 . 3.3465(7) ?
P1 C3 . 1.883(5) ?
P1 C2 . 1.888(5) ?
P1 C1 . 1.898(5) ?
C1 C12 . 1.534(7) ?
C1 C13 . 1.535(7) ?
C1 C11 . 1.542(7) ?
C2 C22 . 1.534(7) ?
C2 C21 . 1.541(6) ?
C2 C23 . 1.544(6) ?
C3 C32 . 1.520(7) ?
C3 C33 . 1.537(7) ?
C3 C31 . 1.546(7) ?
C11 H11A . 0.9800 ?
C11 H11B . 0.9800 ?
C11 H11C . 0.9800 ?
C12 H12A . 0.9800 ?
C12 H12B . 0.9800 ?
C12 H12C . 0.9800 ?
C13 H13A . 0.9800 ?
C13 H13B . 0.9800 ?
C13 H13C . 0.9800 ?
C21 H21A . 0.9800 ?
C21 H21B . 0.9800 ?
C21 H21C . 0.9800 ?
C22 H22A . 0.9800 ?
C22 H22B . 0.9800 ?
C22 H22C . 0.9800 ?
C23 H23A . 0.9800 ?
C23 H23B . 0.9800 ?
C23 H23C . 0.9800 ?
C31 H31A . 0.9800 ?
C31 H31B . 0.9800 ?
C31 H31C . 0.9800 ?
C32 H32A . 0.9800 ?
C32 H32B . 0.9800 ?
C32 H32C . 0.9800 ?
C33 H33A . 0.9800 ?
C33 H33B . 0.9800 ?
C33 H33C . 0.9800 ?
Au1 Br2 . 2.4178(5) y
Au1 Br2 2_755 2.4178(5) ?
Au1 Br3 . 2.4257(5) y
Au1 Br3 2_755 2.4257(5) ?
Au2 Br4 2_666 2.4171(5) ?
Au2 Br4 . 2.4171(5) y
Au2 Br5 . 2.4234(5) y
Au2 Br5 2_666 2.4234(5) ?

loop_
_geom_hbond_atom_site_label_D
_geom_hbond_atom_site_label_H
_geom_hbond_atom_site_label_A
_geom_hbond_site_symmetry_A
_geom_hbond_distance_DH
_geom_hbond_distance_HA
_geom_hbond_distance_DA
_geom_hbond_angle_DHA
_geom_hbond_publ_flag
C12 H12C S1 . 0.98 2.53 3.036(5) 112.2 yes
C22 H22B Br1 . 0.98 2.74 3.569(5) 143.2 yes
C23 H23A Br1 . 0.98 2.80 3.617(5) 141.6 yes
C22 H22A Br2 2_656 0.98 2.97 3.739(5) 136.5 yes
C13 H13C Br4 2_566 0.98 2.95 3.859(5) 154.1 yes
C21 H21A Br4 1_545 0.98 2.85 3.785(5) 160.1 yes

loop_
_geom_torsion_atom_site_label_1
_geom_torsion_atom_site_label_2
_geom_torsion_atom_site_label_3
_geom_torsion_atom_site_label_4
_geom_torsion_site_symmetry_1
_geom_torsion_site_symmetry_2
_geom_torsion_site_symmetry_3
_geom_torsion_site_symmetry_4
_geom_torsion
_geom_torsion_publ_flag
Br2 Br1 S1 P1 . . . . -39.96(14) ?
Br1 S1 P1 C3 . . . . -81.14(17) ?
Br1 S1 P1 C2 . . . . 43.65(17) ?
Br1 S1 P1 C1 . . . . 161.63(16) y
C3 P1 C1 C12 . . . . -71.8(4) ?
C2 P1 C1 C12 . . . . 158.5(4) ?
S1 P1 C1 C12 . . . . 41.1(4) ?
C3 P1 C1 C13 . . . . 171.1(3) ?
C2 P1 C1 C13 . . . . 41.3(4) ?
S1 P1 C1 C13 . . . . -76.0(3) ?
C3 P1 C1 C11 . . . . 49.5(4) ?
C2 P1 C1 C11 . . . . -80.2(4) ?
S1 P1 C1 C11 . . . . 162.4(3) ?
C3 P1 C2 C22 . . . . 156.0(3) ?
C1 P1 C2 C22 . . . . -74.2(4) ?
S1 P1 C2 C22 . . . . 34.2(4) ?
C3 P1 C2 C21 . . . . -83.6(4) ?
C1 P1 C2 C21 . . . . 46.2(4) ?
S1 P1 C2 C21 . . . . 154.5(3) ?
C3 P1 C2 C23 . . . . 35.6(4) ?
C1 P1 C2 C23 . . . . 165.5(3) ?
S1 P1 C2 C23 . . . . -86.2(3) ?
C2 P1 C3 C32 . . . . 170.1(3) ?
C1 P1 C3 C32 . . . . 40.5(4) ?
S1 P1 C3 C32 . . . . -65.9(4) ?
C2 P1 C3 C33 . . . . -72.6(4) ?
C1 P1 C3 C33 . . . . 157.9(3) ?
S1 P1 C3 C33 . . . . 51.5(4) ?
C2 P1 C3 C31 . . . . 49.0(4) ?
C1 P1 C3 C31 . . . . -80.5(4) ?
S1 P1 C3 C31 . . . . 173.1(3) ?
